data_7111815
loop_
_publ_author_name
'Vaclav Havel'
'Vladimir Sindelar'
'Marek Necas'
'Angel E. Kaifer'

_publ_section_title
;
 Water-mediated inclusion of benzoates and tosylates inside the bambusuril
 macrocycle
;
_journal_name_full Chem.Commun.
_journal_page_first 1372
_journal_paper_doi 10.1039/c3cc47828a
_journal_volume 50
_journal_year 2014
_chemical_formula_sum 'C168 H214 N26 O20'
_chemical_formula_weight 2917.65
_chemical_name_systematic
; 
 ? 
;
_space_group_IT_number 14
_symmetry_cell_setting monoclinic
_symmetry_space_group_name_Hall '-P 2yn'
_symmetry_space_group_name_H-M 'P 1 21/n 1'
_atom_sites_solution_hydrogens geom
_atom_sites_solution_primary direct
_atom_sites_solution_secondary difmap
_audit_creation_method SHELXL-97
_cell_angle_alpha 90.00
_cell_angle_beta 107.271(3)
_cell_angle_gamma 90.00
_cell_formula_units_Z 2
_cell_length_a 17.7270(4)
_cell_length_b 20.2092(5)
_cell_length_c 22.9150(6)
_cell_measurement_reflns_used 15510
_cell_measurement_temperature 120(2)
_cell_measurement_theta_max 27.2684
_cell_measurement_theta_min 2.8713
_cell_volume 7839.1(4)
_computing_cell_refinement 'CrysAlis RED (Oxford Diffraction Ltd, 2009)'
_computing_data_collection 'CrysAlis CCD (Oxford Diffraction Ltd, 2009)'
_computing_data_reduction 'CrysAlis RED (Oxford Diffraction Ltd, 2009)'
_computing_structure_refinement 'SHELXL-97 (Sheldrick, 1997)'
_computing_structure_solution 'SHELXS-97 (Sheldrick, 1990)'
_diffrn_ambient_temperature 120(2)
_diffrn_detector_area_resol_mean 8.4353
_diffrn_measured_fraction_theta_full 0.998
_diffrn_measured_fraction_theta_max 0.998
_diffrn_measurement_device_type 'Xcalibur, Sapphire2, large Be window'
_diffrn_measurement_method '\w scan'
_diffrn_radiation_monochromator graphite
_diffrn_radiation_source 'Enhance (Mo) X-ray Source'
_diffrn_radiation_type MoK\a
_diffrn_radiation_wavelength 0.71073
_diffrn_reflns_av_R_equivalents 0.0509
_diffrn_reflns_av_sigmaI/netI 0.0942
_diffrn_reflns_limit_h_max 21
_diffrn_reflns_limit_h_min -21
_diffrn_reflns_limit_k_max 21
_diffrn_reflns_limit_k_min -24
_diffrn_reflns_limit_l_max 26
_diffrn_reflns_limit_l_min -27
_diffrn_reflns_number 79854
_diffrn_reflns_theta_full 25.00
_diffrn_reflns_theta_max 25.00
_diffrn_reflns_theta_min 2.88
_diffrn_standards_number 0
_exptl_absorpt_coefficient_mu 0.082
_exptl_absorpt_correction_T_max 1.00000
_exptl_absorpt_correction_T_min 0.99448
_exptl_absorpt_correction_type multi-scan
_exptl_absorpt_process_details 'CrysAlis RED (Oxford Diffraction Ltd, 2009)'
_exptl_crystal_colour colourless
_exptl_crystal_density_diffrn 1.236
_exptl_crystal_density_method 'not measured'
_exptl_crystal_description prism
_exptl_crystal_F_000 3128
_exptl_crystal_size_max 0.40
_exptl_crystal_size_mid 0.40
_exptl_crystal_size_min 0.30
_refine_diff_density_max 0.657
_refine_diff_density_min -0.420
_refine_diff_density_rms 0.039
_refine_ls_extinction_method none
_refine_ls_goodness_of_fit_ref 0.806
_refine_ls_hydrogen_treatment mixed
_refine_ls_matrix_type full
_refine_ls_number_parameters 1005
_refine_ls_number_reflns 13765
_refine_ls_number_restraints 71
_refine_ls_restrained_S_all 0.818
_refine_ls_R_factor_all 0.0933
_refine_ls_R_factor_gt 0.0433
_refine_ls_shift/su_max 0.000
_refine_ls_shift/su_mean 0.000
_refine_ls_structure_factor_coef Fsqd
_refine_ls_weighting_details 'calc w=1/[\s^2^(Fo^2^)+(0.0537P)^2^+0.0000P] where P=(Fo^2^+2Fc^2^)/3'
_refine_ls_weighting_scheme calc
_refine_ls_wR_factor_gt 0.0955
_refine_ls_wR_factor_ref 0.1022
_reflns_number_gt 7065
_reflns_number_total 13765
_reflns_threshold_expression >2sigma(I)
_cod_data_source_file c3cc47828a.txt
_cod_data_source_block vs29
_cod_original_cell_volume 7839.1(3)
_cod_original_sg_symbol_H-M P2(1)/n
_cod_database_code 7111815

loop_
_symmetry_equiv_pos_as_xyz
'x, y, z'
'-x+1/2, y+1/2, -z+1/2'
'-x, -y, -z'
'x-1/2, -y-1/2, z-1/2'

loop_
_atom_site_label
_atom_site_type_symbol
_atom_site_fract_x
_atom_site_fract_y
_atom_site_fract_z
_atom_site_U_iso_or_equiv
_atom_site_adp_type
_atom_site_occupancy
_atom_site_symmetry_multiplicity
_atom_site_calc_flag
_atom_site_refinement_flags
_atom_site_disorder_assembly
_atom_site_disorder_group
O1 O 0.25401(8) 0.92277(7) 0.37134(6) 0.0277(4) Uani 1 1 d . . .
O2 O 0.49584(9) 0.81737(8) 0.25312(7) 0.0401(4) Uani 1 1 d . . .
O3 O 0.47658(8) 0.74463(7) 0.51147(6) 0.0289(4) Uani 1 1 d . . .
O4 O 0.21390(8) 0.84786(8) 0.61258(7) 0.0404(4) Uani 1 1 d . . .
O5 O 0.57332(8) 0.89377(7) 0.72218(6) 0.0281(4) Uani 1 1 d . . .
O6 O 0.81741(8) 0.79599(8) 0.59817(7) 0.0375(4) Uani 1 1 d . . .
O81 O 0.62333(12) 0.99977(9) 0.38318(9) 0.0675(6) Uani 1 1 d . . .
O82 O 0.61138(10) 0.95870(9) 0.46949(8) 0.0526(5) Uani 1 1 d . . .
N1 N 0.35861(9) 0.95444(9) 0.33749(8) 0.0266(4) Uani 1 1 d . . .
N2 N 0.37042(10) 0.86396(9) 0.39366(8) 0.0269(5) Uani 1 1 d . . .
N3 N 0.45623(10) 0.91288(9) 0.29029(8) 0.0293(5) Uani 1 1 d . . .
N4 N 0.46179(10) 0.81908(9) 0.34272(8) 0.0263(4) Uani 1 1 d . . .
N5 N 0.37474(9) 0.82047(8) 0.49343(7) 0.0246(4) Uani 1 1 d . . .
N6 N 0.44968(9) 0.80530(8) 0.58857(7) 0.0229(4) Uani 1 1 d . . .
N7 N 0.26876(9) 0.85767(9) 0.53373(8) 0.0266(4) Uani 1 1 d . . .
N8 N 0.34832(10) 0.85036(9) 0.62862(8) 0.0298(5) Uani 1 1 d . . .
N9 N 0.58648(9) 0.83286(9) 0.64044(7) 0.0232(4) Uani 1 1 d . . .
N10 N 0.65517(9) 0.92562(9) 0.66529(7) 0.0228(4) Uani 1 1 d . . .
N11 N 0.68655(10) 0.79277(9) 0.59598(8) 0.0270(4) Uani 1 1 d . . .
N12 N 0.75055(9) 0.88938(9) 0.61347(8) 0.0268(4) Uani 1 1 d . . .
N60 N 0.02248(10) 0.74620(10) 0.58969(8) 0.0349(5) Uani 1 1 d . B .
C1 C 0.32107(12) 0.91452(11) 0.36791(9) 0.0248(5) Uani 1 1 d . . .
C2 C 0.47350(12) 0.84661(12) 0.29163(11) 0.0311(6) Uani 1 1 d . . .
C3 C 0.43993(12) 0.93402(11) 0.34544(9) 0.0263(5) Uani 1 1 d . . .
H3A H 0.4786 0.9681 0.3679 0.032 Uiso 1 1 calc R . .
C4 C 0.44659(12) 0.86872(11) 0.38317(10) 0.0259(5) Uani 1 1 d . . .
H4A H 0.4904 0.8711 0.4224 0.031 Uiso 1 1 calc R . .
C5 C 0.43785(12) 0.78601(11) 0.52932(10) 0.0234(5) Uani 1 1 d . . .
C6 C 0.27148(13) 0.85174(11) 0.59376(11) 0.0308(6) Uani 1 1 d . . .
C7 C 0.34653(11) 0.87042(11) 0.52721(9) 0.0240(5) Uani 1 1 d . . .
H7A H 0.3501 0.9158 0.5108 0.029 Uiso 1 1 calc R . .
C8 C 0.40183(11) 0.86264(11) 0.59314(9) 0.0247(5) Uani 1 1 d . . .
H8A H 0.4348 0.9030 0.6074 0.030 Uiso 1 1 calc R . .
C9 C 0.60173(11) 0.88520(11) 0.68012(10) 0.0234(5) Uani 1 1 d . . .
C10 C 0.75751(13) 0.82315(12) 0.60235(10) 0.0297(6) Uani 1 1 d . . .
C11 C 0.62431(12) 0.84012(10) 0.59315(10) 0.0254(5) Uani 1 1 d . . .
H11A H 0.5848 0.8411 0.5517 0.030 Uiso 1 1 calc R . .
C12 C 0.66928(11) 0.90661(11) 0.60831(9) 0.0240(5) Uani 1 1 d . . .
H12A H 0.6480 0.9403 0.5756 0.029 Uiso 1 1 calc R . .
C13 C 0.48574(13) 0.95691(11) 0.25163(10) 0.0328(6) Uani 1 1 d . . .
H13A H 0.5356 0.9383 0.2476 0.039 Uiso 1 1 calc R . .
H13B H 0.4984 1.0002 0.2725 0.039 Uiso 1 1 calc R . .
C14 C 0.43025(12) 0.96859(11) 0.18843(10) 0.0291(6) Uani 1 1 d . . .
C15 C 0.35361(13) 0.94370(12) 0.16879(11) 0.0370(6) Uani 1 1 d . . .
H15A H 0.3351 0.9159 0.1951 0.044 Uiso 1 1 calc R . .
C16 C 0.30433(14) 0.95909(13) 0.11153(11) 0.0435(7) Uani 1 1 d . . .
H16A H 0.2518 0.9425 0.0990 0.052 Uiso 1 1 calc R . .
C17 C 0.33043(15) 0.99824(12) 0.07226(12) 0.0434(7) Uani 1 1 d . . .
H17A H 0.2961 1.0090 0.0330 0.052 Uiso 1 1 calc R . .
C18 C 0.40710(15) 1.02159(12) 0.09070(11) 0.0424(7) Uani 1 1 d . . .
H18A H 0.4261 1.0479 0.0637 0.051 Uiso 1 1 calc R . .
C19 C 0.45608(14) 1.00677(12) 0.14813(11) 0.0376(6) Uani 1 1 d . . .
H19A H 0.5087 1.0231 0.1603 0.045 Uiso 1 1 calc R . .
C20 C 0.48651(13) 0.75195(11) 0.36134(11) 0.0338(6) Uani 1 1 d . . .
H20A H 0.5168 0.7522 0.4053 0.041 Uiso 1 1 calc R . .
H20B H 0.5226 0.7368 0.3383 0.041 Uiso 1 1 calc R . .
C21 C 0.41932(13) 0.70280(11) 0.35143(10) 0.0305(6) Uani 1 1 d . . .
C22 C 0.35024(14) 0.71079(12) 0.30440(10) 0.0378(6) Uani 1 1 d . . .
H22A H 0.3457 0.7464 0.2765 0.045 Uiso 1 1 calc R . .
C23 C 0.28742(16) 0.66770(14) 0.29723(12) 0.0494(7) Uani 1 1 d . . .
H23A H 0.2400 0.6741 0.2649 0.059 Uiso 1 1 calc R . .
C24 C 0.29361(18) 0.61537(14) 0.33712(13) 0.0561(8) Uani 1 1 d . . .
H24A H 0.2505 0.5859 0.3324 0.067 Uiso 1 1 calc R . .
C25 C 0.36230(18) 0.60616(13) 0.38357(13) 0.0524(8) Uani 1 1 d . . .
H25A H 0.3672 0.5697 0.4106 0.063 Uiso 1 1 calc R . .
C26 C 0.42448(15) 0.64998(12) 0.39108(11) 0.0415(7) Uani 1 1 d . . .
H26A H 0.4714 0.6438 0.4239 0.050 Uiso 1 1 calc R . .
C27 C 0.34646(12) 0.81203(11) 0.42800(9) 0.0256(5) Uani 1 1 d . . .
H27A H 0.2880 0.8100 0.4153 0.031 Uiso 1 1 calc R . .
H27B H 0.3660 0.7691 0.4174 0.031 Uiso 1 1 calc R . .
C28 C 0.19562(12) 0.86924(11) 0.48557(10) 0.0298(6) Uani 1 1 d . . .
H28A H 0.2041 0.9054 0.4590 0.036 Uiso 1 1 calc R . .
H28B H 0.1549 0.8842 0.5043 0.036 Uiso 1 1 calc R . .
C29 C 0.16503(12) 0.80904(12) 0.44651(10) 0.0291(6) Uani 1 1 d . . .
C30 C 0.18079(13) 0.74590(13) 0.46927(11) 0.0376(6) Uani 1 1 d . . .
H30A H 0.2097 0.7395 0.5110 0.045 Uiso 1 1 calc R . .
C31 C 0.15498(15) 0.69164(14) 0.43200(13) 0.0520(7) Uani 1 1 d . . .
H31A H 0.1665 0.6483 0.4484 0.062 Uiso 1 1 calc R . .
C32 C 0.11292(15) 0.69958(16) 0.37163(14) 0.0575(8) Uani 1 1 d . . .
H32A H 0.0956 0.6621 0.3461 0.069 Uiso 1 1 calc R . .
C33 C 0.09624(15) 0.76237(16) 0.34863(13) 0.0534(8) Uani 1 1 d . . .
H33A H 0.0667 0.7684 0.3070 0.064 Uiso 1 1 calc R . .
C34 C 0.12209(13) 0.81683(13) 0.38557(11) 0.0400(6) Uani 1 1 d . . .
H34A H 0.1103 0.8601 0.3691 0.048 Uiso 1 1 calc R . .
C35 C 0.36976(13) 0.86141(12) 0.69423(10) 0.0392(7) Uani 1 1 d . . .
H35A H 0.3292 0.8901 0.7031 0.047 Uiso 1 1 calc R . .
H35B H 0.4206 0.8856 0.7071 0.047 Uiso 1 1 calc R . .
C36 C 0.37771(12) 0.79959(14) 0.73189(11) 0.0364(6) Uani 1 1 d . . .
C37 C 0.39105(15) 0.80600(16) 0.79431(12) 0.0575(8) Uani 1 1 d . . .
H37A H 0.3949 0.8488 0.8121 0.069 Uiso 1 1 calc R . .
C38 C 0.39885(18) 0.7506(2) 0.83084(14) 0.0755(11) Uani 1 1 d . . .
H38A H 0.4082 0.7558 0.8736 0.091 Uiso 1 1 calc R . .
C39 C 0.39343(16) 0.6886(2) 0.80658(15) 0.0670(9) Uani 1 1 d . . .
H39A H 0.3982 0.6508 0.8321 0.080 Uiso 1 1 calc R . .
C40 C 0.38099(15) 0.68127(16) 0.74511(14) 0.0595(8) Uani 1 1 d . . .
H40A H 0.3780 0.6383 0.7278 0.071 Uiso 1 1 calc R . .
C41 C 0.37274(14) 0.73719(15) 0.70788(12) 0.0478(7) Uani 1 1 d . . .
H41A H 0.3635 0.7318 0.6651 0.057 Uiso 1 1 calc R . .
C42 C 0.52132(11) 0.78800(11) 0.63596(9) 0.0254(5) Uani 1 1 d . . .
H42A H 0.5375 0.7428 0.6280 0.030 Uiso 1 1 calc R . .
H42B H 0.5099 0.7871 0.6757 0.030 Uiso 1 1 calc R . .
C43 C 0.67266(13) 0.72398(11) 0.57815(10) 0.0314(6) Uani 1 1 d . . .
H43A H 0.7175 0.7076 0.5648 0.038 Uiso 1 1 calc R . .
H43B H 0.6244 0.7210 0.5428 0.038 Uiso 1 1 calc R . .
C44 C 0.66298(12) 0.67959(11) 0.62857(10) 0.0282(6) Uani 1 1 d . . .
C45 C 0.61466(13) 0.62461(12) 0.61573(11) 0.0378(6) Uani 1 1 d . . .
H45A H 0.5867 0.6143 0.5745 0.045 Uiso 1 1 calc R . .
C46 C 0.60668(14) 0.58434(13) 0.66241(13) 0.0447(7) Uani 1 1 d . . .
H46A H 0.5737 0.5464 0.6529 0.054 Uiso 1 1 calc R . .
C47 C 0.64584(14) 0.59866(13) 0.72234(13) 0.0443(7) Uani 1 1 d . . .
H47A H 0.6397 0.5712 0.7543 0.053 Uiso 1 1 calc R . .
C48 C 0.69410(14) 0.65340(13) 0.73549(12) 0.0460(7) Uani 1 1 d . . .
H48A H 0.7214 0.6640 0.7768 0.055 Uiso 1 1 calc R . .
C49 C 0.70293(13) 0.69302(12) 0.68877(11) 0.0378(6) Uani 1 1 d . . .
H49A H 0.7372 0.7302 0.6984 0.045 Uiso 1 1 calc R . .
C50 C 0.80470(12) 0.93562(11) 0.59801(10) 0.0308(6) Uani 1 1 d . . .
H50A H 0.7755 0.9768 0.5822 0.037 Uiso 1 1 calc R . .
H50B H 0.8223 0.9162 0.5645 0.037 Uiso 1 1 calc R . .
C51 C 0.87676(12) 0.95345(11) 0.64979(11) 0.0294(6) Uani 1 1 d . . .
C52 C 0.93213(14) 0.99609(12) 0.63879(12) 0.0431(7) Uani 1 1 d . . .
H52A H 0.9252 1.0122 0.5986 0.052 Uiso 1 1 calc R . .
C53 C 0.99718(15) 1.01542(14) 0.68563(14) 0.0558(8) Uani 1 1 d . . .
H53A H 1.0345 1.0450 0.6775 0.067 Uiso 1 1 calc R . .
C54 C 1.00844(14) 0.99221(13) 0.74416(13) 0.0472(7) Uani 1 1 d . . .
H54A H 1.0531 1.0059 0.7764 0.057 Uiso 1 1 calc R . .
C55 C 0.95501(14) 0.94940(12) 0.75539(12) 0.0420(7) Uani 1 1 d . . .
H55A H 0.9626 0.9328 0.7955 0.050 Uiso 1 1 calc R . .
C56 C 0.88956(13) 0.93004(11) 0.70826(11) 0.0350(6) Uani 1 1 d . . .
H56A H 0.8528 0.9000 0.7165 0.042 Uiso 1 1 calc R . .
C57 C 0.67926(12) 0.98777(11) 0.69595(10) 0.0264(5) Uani 1 1 d . . .
H57A H 0.7371 0.9924 0.7044 0.032 Uiso 1 1 calc R . .
H57B H 0.6681 0.9866 0.7358 0.032 Uiso 1 1 calc R . .
C61 C 0.01372(14) 0.77797(13) 0.64779(11) 0.0420(7) Uani 1 1 d . . .
H61A H -0.0391 0.7988 0.6380 0.050 Uiso 1 1 calc R A 1
H61B H 0.0156 0.7426 0.6781 0.050 Uiso 1 1 calc R A 1
C62A C 0.07543(16) 0.82964(15) 0.67721(12) 0.0595(9) Uani 0.464(8) 1 d PD B 1
H62A H 0.0971 0.8463 0.6448 0.071 Uiso 0.464(8) 1 calc PR B 1
H62B H 0.0470 0.8671 0.6890 0.071 Uiso 0.464(8) 1 calc PR B 1
C63A C 0.1386(4) 0.8155(3) 0.7268(3) 0.047(2) Uani 0.464(8) 1 d PDU B 1
H63A H 0.1756 0.7869 0.7134 0.056 Uiso 0.464(8) 1 calc PR B 1
H63B H 0.1195 0.7898 0.7564 0.056 Uiso 0.464(8) 1 calc PR B 1
C64A C 0.1841(9) 0.8760(9) 0.7598(7) 0.065(4) Uani 0.464(8) 1 d PDU B 1
H64A H 0.2061 0.9005 0.7317 0.098 Uiso 0.464(8) 1 calc PR B 1
H64B H 0.2271 0.8613 0.7952 0.098 Uiso 0.464(8) 1 calc PR B 1
H64C H 0.1482 0.9048 0.7735 0.098 Uiso 0.464(8) 1 calc PR B 1
C62B C 0.07543(16) 0.82964(15) 0.67721(12) 0.0595(9) Uani 0.536(8) 1 d PD B 2
H62C H 0.0550 0.8739 0.6618 0.071 Uiso 0.536(8) 1 calc PR B 2
H62D H 0.1235 0.8214 0.6648 0.071 Uiso 0.536(8) 1 calc PR B 2
C63B C 0.0976(4) 0.8297(3) 0.7465(2) 0.0452(18) Uani 0.536(8) 1 d PDU B 2
H63C H 0.0512 0.8438 0.7591 0.054 Uiso 0.536(8) 1 calc PR B 2
H63D H 0.1114 0.7841 0.7617 0.054 Uiso 0.536(8) 1 calc PR B 2
C64B C 0.1665(7) 0.8752(7) 0.7760(6) 0.061(3) Uani 0.536(8) 1 d PDU B 2
H64D H 0.2158 0.8543 0.7747 0.092 Uiso 0.536(8) 1 calc PR B 2
H64E H 0.1686 0.8834 0.8186 0.092 Uiso 0.536(8) 1 calc PR B 2
H64F H 0.1595 0.9173 0.7537 0.092 Uiso 0.536(8) 1 calc PR B 2
C65 C -0.04865(13) 0.70178(12) 0.56556(11) 0.0378(6) Uani 1 1 d . . .
H65A H -0.0966 0.7298 0.5526 0.045 Uiso 1 1 calc R B .
H65B H -0.0535 0.6732 0.5993 0.045 Uiso 1 1 calc R . .
C66 C -0.04635(13) 0.65791(13) 0.51209(11) 0.0455(7) Uani 1 1 d D B .
H66A H -0.0279 0.6841 0.4825 0.055 Uiso 1 1 calc R . .
H66B H -0.0084 0.6213 0.5271 0.055 Uiso 1 1 calc R . .
C67 C -0.12712(14) 0.62962(13) 0.48044(12) 0.0489(7) Uani 1 1 d D . .
H67A H -0.1623 0.6659 0.4594 0.059 Uiso 1 1 calc R B .
H67B H -0.1495 0.6108 0.5116 0.059 Uiso 1 1 calc R . .
C68 C -0.12581(17) 0.57637(15) 0.43427(12) 0.0667(9) Uani 1 1 d D B .
H68A H -0.1800 0.5621 0.4134 0.100 Uiso 1 1 calc R . .
H68B H -0.0950 0.5385 0.4553 0.100 Uiso 1 1 calc R . .
H68C H -0.1016 0.5940 0.4042 0.100 Uiso 1 1 calc R . .
C69 C 0.09846(13) 0.70787(13) 0.60225(11) 0.0406(7) Uani 1 1 d . . .
H69A H 0.1429 0.7392 0.6176 0.049 Uiso 1 1 calc R B .
H69B H 0.1021 0.6898 0.5630 0.049 Uiso 1 1 calc R . .
C70 C 0.10942(14) 0.65105(13) 0.64768(11) 0.0436(7) Uani 1 1 d D B .
H70A H 0.0620 0.6224 0.6367 0.052 Uiso 1 1 calc R . .
H70B H 0.1169 0.6687 0.6893 0.052 Uiso 1 1 calc R . .
C71 C 0.18211(14) 0.61081(14) 0.64611(12) 0.0540(8) Uani 1 1 d D . .
H71A H 0.1727 0.5920 0.6047 0.065 Uiso 1 1 calc R B .
H71B H 0.2281 0.6409 0.6538 0.065 Uiso 1 1 calc R . .
C72 C 0.20242(18) 0.55433(15) 0.69294(13) 0.0723(9) Uani 1 1 d D B .
H72A H 0.2481 0.5298 0.6886 0.108 Uiso 1 1 calc R . .
H72B H 0.1571 0.5244 0.6859 0.108 Uiso 1 1 calc R . .
H72C H 0.2150 0.5727 0.7343 0.108 Uiso 1 1 calc R . .
C73 C 0.02559(13) 0.79850(12) 0.54294(10) 0.0352(6) Uani 1 1 d . . .
H73A H 0.0320 0.7757 0.5065 0.042 Uiso 1 1 calc R B .
H73B H 0.0735 0.8257 0.5603 0.042 Uiso 1 1 calc R . .
C74 C -0.04501(13) 0.84503(12) 0.52195(11) 0.0418(7) Uani 1 1 d D B .
H74A H -0.0932 0.8191 0.5020 0.050 Uiso 1 1 calc R . .
H74B H -0.0532 0.8678 0.5578 0.050 Uiso 1 1 calc R . .
C75 C -0.03162(14) 0.89578(12) 0.47750(11) 0.0433(7) Uani 1 1 d D . .
H75A H -0.0182 0.8726 0.4439 0.052 Uiso 1 1 calc R B .
H75B H 0.0140 0.9238 0.4988 0.052 Uiso 1 1 calc R . .
C76 C -0.10280(14) 0.93972(13) 0.45062(12) 0.0536(8) Uani 1 1 d D B .
H76A H -0.0911 0.9709 0.4218 0.080 Uiso 1 1 calc R . .
H76B H -0.1152 0.9643 0.4835 0.080 Uiso 1 1 calc R . .
H76C H -0.1482 0.9123 0.4292 0.080 Uiso 1 1 calc R . .
C80 C 0.66597(12) 0.89075(12) 0.40692(10) 0.0317(6) Uani 1 1 d . . .
C81 C 0.68304(15) 0.83915(14) 0.44871(12) 0.0502(7) Uani 1 1 d . . .
H81A H 0.6724 0.8445 0.4867 0.060 Uiso 1 1 calc R . .
C82 C 0.71499(17) 0.78047(15) 0.43669(13) 0.0592(8) Uani 1 1 d . . .
H82A H 0.7278 0.7463 0.4664 0.071 Uiso 1 1 calc R . .
C83 C 0.72803(16) 0.77217(14) 0.38083(14) 0.0558(8) Uani 1 1 d . . .
H83A H 0.7490 0.7316 0.3714 0.067 Uiso 1 1 calc R . .
C84 C 0.71076(15) 0.82244(15) 0.33890(12) 0.0548(8) Uani 1 1 d . . .
H84A H 0.7200 0.8166 0.3005 0.066 Uiso 1 1 calc R . .
C85 C 0.68016(13) 0.88125(13) 0.35185(11) 0.0391(6) Uani 1 1 d . . .
H85A H 0.6687 0.9157 0.3223 0.047 Uiso 1 1 calc R . .
C86 C 0.63177(13) 0.95459(14) 0.42150(12) 0.0391(6) Uani 1 1 d . . .
C91 C 0.6575(3) 0.36489(17) 0.4488(2) 0.1317(18) Uani 1 1 d . . .
H91A H 0.6247 0.3254 0.4362 0.198 Uiso 1 1 calc R . .
H91B H 0.6868 0.3616 0.4923 0.198 Uiso 1 1 calc R . .
H91C H 0.6948 0.3683 0.4248 0.198 Uiso 1 1 calc R . .
C92 C 0.60957(18) 0.42081(18) 0.43895(16) 0.0820(11) Uani 1 1 d . . .
H92A H 0.5720 0.4176 0.3973 0.098 Uiso 1 1 calc R . .
H92B H 0.5781 0.4194 0.4681 0.098 Uiso 1 1 calc R . .
O93 O 0.64573(12) 0.48146(11) 0.44431(10) 0.0796(7) Uani 1 1 d . . .
C94 C 0.6040(2) 0.53798(18) 0.43917(18) 0.0966(12) Uani 1 1 d . . .
H94A H 0.5774 0.5382 0.4715 0.116 Uiso 1 1 calc R . .
H94B H 0.5622 0.5373 0.3994 0.116 Uiso 1 1 calc R . .
C95 C 0.64675(19) 0.59835(16) 0.44318(16) 0.0885(11) Uani 1 1 d . . .
H95A H 0.6096 0.6354 0.4327 0.133 Uiso 1 1 calc R . .
H95B H 0.6783 0.5971 0.4146 0.133 Uiso 1 1 calc R . .
H95C H 0.6817 0.6040 0.4849 0.133 Uiso 1 1 calc R . .
O100 O 0.49927(18) 0.94374(16) 0.52955(14) 0.0361(8) Uani 0.50 1 d PDU . .
H101 H 0.475(2) 0.9827(12) 0.5297(19) 0.054 Uiso 0.50 1 d PD . .
H102 H 0.509(2) 0.953(2) 0.4949(11) 0.054 Uiso 0.50 1 d PD . .
O101 O 0.2275(4) 0.9829(3) 0.6679(3) 0.176(3) Uani 0.50 1 d P . .

loop_
_atom_site_aniso_label
_atom_site_aniso_U_11
_atom_site_aniso_U_22
_atom_site_aniso_U_33
_atom_site_aniso_U_23
_atom_site_aniso_U_13
_atom_site_aniso_U_12
O1 0.0206(8) 0.0305(10) 0.0341(9) 0.0015(7) 0.0113(7) 0.0017(7)
O2 0.0462(10) 0.0431(11) 0.0385(10) -0.0080(9) 0.0242(8) 0.0046(9)
O3 0.0286(8) 0.0286(10) 0.0296(9) -0.0032(7) 0.0089(7) 0.0066(7)
O4 0.0282(9) 0.0599(12) 0.0405(10) -0.0037(9) 0.0215(8) -0.0049(8)
O5 0.0298(8) 0.0344(10) 0.0241(9) -0.0007(7) 0.0143(7) -0.0027(7)
O6 0.0273(9) 0.0385(11) 0.0523(11) -0.0053(9) 0.0204(8) 0.0013(8)
O81 0.1035(17) 0.0449(14) 0.0608(14) 0.0098(11) 0.0348(12) 0.0225(12)
O82 0.0519(11) 0.0735(14) 0.0346(11) -0.0087(10) 0.0163(9) 0.0164(10)
N1 0.0221(9) 0.0258(12) 0.0343(11) 0.0069(9) 0.0120(9) 0.0030(9)
N2 0.0227(10) 0.0282(12) 0.0327(12) 0.0101(9) 0.0125(8) 0.0056(9)
N3 0.0344(11) 0.0293(13) 0.0295(12) 0.0007(9) 0.0179(9) 0.0007(9)
N4 0.0295(10) 0.0232(12) 0.0290(11) 0.0004(9) 0.0130(9) 0.0039(9)
N5 0.0245(10) 0.0273(12) 0.0222(11) -0.0016(9) 0.0073(8) 0.0076(9)
N6 0.0221(9) 0.0259(12) 0.0211(10) -0.0018(9) 0.0070(8) 0.0028(8)
N7 0.0183(9) 0.0358(12) 0.0277(11) -0.0011(9) 0.0098(8) -0.0024(9)
N8 0.0225(10) 0.0446(13) 0.0249(11) -0.0044(10) 0.0107(8) -0.0012(9)
N9 0.0232(9) 0.0276(12) 0.0218(10) -0.0028(9) 0.0112(8) -0.0057(8)
N10 0.0252(10) 0.0235(12) 0.0229(10) -0.0031(9) 0.0120(8) -0.0037(8)
N11 0.0243(10) 0.0243(12) 0.0349(12) -0.0032(9) 0.0125(9) -0.0025(9)
N12 0.0235(10) 0.0249(12) 0.0367(12) -0.0028(9) 0.0160(9) -0.0028(9)
N60 0.0283(11) 0.0467(14) 0.0345(12) -0.0002(10) 0.0167(9) -0.0062(10)
C1 0.0244(12) 0.0266(15) 0.0233(13) -0.0029(11) 0.0069(10) -0.0017(11)
C2 0.0241(12) 0.0367(17) 0.0335(15) -0.0030(13) 0.0102(11) 0.0010(11)
C3 0.0206(11) 0.0318(15) 0.0274(13) -0.0023(11) 0.0085(10) -0.0005(10)
C4 0.0212(11) 0.0310(15) 0.0256(13) -0.0016(11) 0.0073(10) 0.0015(10)
C5 0.0206(12) 0.0236(14) 0.0275(14) -0.0007(11) 0.0094(10) -0.0043(10)
C6 0.0290(13) 0.0319(15) 0.0356(15) -0.0034(12) 0.0159(11) -0.0016(11)
C7 0.0213(11) 0.0232(14) 0.0296(13) -0.0009(11) 0.0110(10) -0.0002(10)
C8 0.0213(11) 0.0287(15) 0.0259(13) -0.0014(11) 0.0096(10) -0.0006(10)
C9 0.0195(11) 0.0268(15) 0.0232(13) 0.0056(11) 0.0053(10) 0.0029(10)
C10 0.0267(13) 0.0371(17) 0.0281(14) -0.0009(12) 0.0125(10) -0.0018(12)
C11 0.0236(11) 0.0312(15) 0.0228(13) -0.0012(11) 0.0090(10) -0.0024(10)
C12 0.0216(11) 0.0283(14) 0.0229(13) 0.0030(11) 0.0078(10) 0.0020(10)
C13 0.0322(13) 0.0356(15) 0.0361(15) 0.0009(12) 0.0184(12) -0.0011(11)
C14 0.0323(13) 0.0282(15) 0.0324(14) -0.0027(11) 0.0183(11) 0.0021(11)
C15 0.0425(15) 0.0395(17) 0.0342(15) -0.0032(13) 0.0194(12) -0.0064(12)
C16 0.0400(15) 0.0518(19) 0.0391(17) -0.0088(14) 0.0126(13) -0.0100(13)
C17 0.0477(16) 0.0429(18) 0.0367(16) 0.0000(13) 0.0083(13) 0.0058(14)
C18 0.0516(17) 0.0383(17) 0.0416(17) 0.0125(13) 0.0203(14) 0.0049(13)
C19 0.0357(14) 0.0346(16) 0.0466(17) 0.0028(13) 0.0186(13) -0.0005(12)
C20 0.0319(13) 0.0367(17) 0.0333(14) 0.0010(12) 0.0106(11) 0.0105(12)
C21 0.0397(14) 0.0264(15) 0.0269(14) -0.0046(12) 0.0123(11) 0.0044(12)
C22 0.0502(16) 0.0319(16) 0.0297(14) -0.0026(12) 0.0092(12) -0.0025(13)
C23 0.0578(18) 0.049(2) 0.0373(17) -0.0114(15) 0.0075(13) -0.0171(15)
C24 0.080(2) 0.045(2) 0.0475(19) -0.0157(16) 0.0256(17) -0.0259(17)
C25 0.086(2) 0.0291(18) 0.0465(18) -0.0021(14) 0.0265(17) -0.0048(16)
C26 0.0536(17) 0.0322(17) 0.0377(16) -0.0031(13) 0.0120(13) 0.0102(14)
C27 0.0250(11) 0.0265(14) 0.0265(13) 0.0009(11) 0.0096(10) 0.0017(10)
C28 0.0223(12) 0.0343(15) 0.0347(14) 0.0024(12) 0.0112(10) 0.0015(11)
C29 0.0197(11) 0.0349(16) 0.0356(15) -0.0018(12) 0.0126(11) -0.0044(11)
C30 0.0381(14) 0.0374(18) 0.0408(16) 0.0023(14) 0.0170(12) -0.0066(13)
C31 0.0545(17) 0.0384(19) 0.063(2) -0.0015(16) 0.0169(16) -0.0101(14)
C32 0.0509(18) 0.056(2) 0.063(2) -0.0192(18) 0.0120(16) -0.0186(16)
C33 0.0419(16) 0.069(2) 0.0423(18) -0.0087(17) 0.0012(13) -0.0158(16)
C34 0.0288(13) 0.0460(18) 0.0424(16) 0.0021(14) 0.0062(12) -0.0055(12)
C35 0.0313(13) 0.0555(19) 0.0340(15) -0.0112(14) 0.0144(11) -0.0036(12)
C36 0.0226(12) 0.059(2) 0.0294(15) 0.0007(14) 0.0111(11) 0.0010(12)
C37 0.0562(18) 0.084(2) 0.0316(17) 0.0033(17) 0.0118(14) 0.0215(17)
C38 0.073(2) 0.120(3) 0.0349(19) 0.017(2) 0.0187(16) 0.032(2)
C39 0.059(2) 0.095(3) 0.052(2) 0.032(2) 0.0229(16) 0.0183(19)
C40 0.0511(18) 0.066(2) 0.062(2) 0.0106(18) 0.0172(15) -0.0026(15)
C41 0.0429(16) 0.064(2) 0.0371(17) 0.0095(16) 0.0128(13) -0.0093(15)
C42 0.0246(12) 0.0275(14) 0.0258(13) 0.0020(11) 0.0103(10) -0.0017(10)
C43 0.0292(13) 0.0330(16) 0.0344(14) -0.0074(12) 0.0129(11) -0.0016(11)
C44 0.0226(12) 0.0253(15) 0.0379(15) -0.0020(12) 0.0109(11) 0.0042(11)
C45 0.0355(14) 0.0355(16) 0.0427(16) -0.0054(13) 0.0120(12) -0.0052(12)
C46 0.0437(15) 0.0329(17) 0.060(2) -0.0016(15) 0.0189(15) -0.0099(13)
C47 0.0405(15) 0.0421(18) 0.0516(18) 0.0133(15) 0.0156(14) 0.0049(13)
C48 0.0443(15) 0.0454(18) 0.0403(17) 0.0096(14) 0.0004(13) 0.0018(14)
C49 0.0305(13) 0.0331(16) 0.0429(16) 0.0033(13) 0.0003(12) -0.0017(11)
C50 0.0285(12) 0.0325(15) 0.0370(14) 0.0022(12) 0.0185(11) -0.0018(11)
C51 0.0262(12) 0.0272(14) 0.0397(15) -0.0045(12) 0.0172(11) 0.0010(11)
C52 0.0389(15) 0.0406(17) 0.0526(17) 0.0023(14) 0.0178(13) -0.0091(13)
C53 0.0425(17) 0.051(2) 0.074(2) -0.0033(17) 0.0178(16) -0.0216(14)
C54 0.0339(15) 0.0463(19) 0.057(2) -0.0140(16) 0.0072(13) -0.0024(13)
C55 0.0378(15) 0.0452(18) 0.0429(16) -0.0006(14) 0.0116(13) 0.0038(13)
C56 0.0287(13) 0.0336(16) 0.0461(16) -0.0023(13) 0.0163(12) -0.0005(11)
C57 0.0235(12) 0.0296(15) 0.0268(13) -0.0008(11) 0.0085(10) -0.0004(11)
C61 0.0417(15) 0.0578(19) 0.0349(15) -0.0016(14) 0.0242(12) -0.0067(13)
C62A 0.0642(19) 0.084(2) 0.0360(17) -0.0132(16) 0.0244(15) -0.0308(17)
C63A 0.034(4) 0.055(4) 0.055(4) 0.003(3) 0.019(3) 0.001(3)
C64A 0.052(7) 0.084(7) 0.053(8) -0.020(7) 0.006(5) 0.000(5)
C62B 0.0642(19) 0.084(2) 0.0360(17) -0.0132(16) 0.0244(15) -0.0308(17)
C63B 0.046(3) 0.040(3) 0.053(4) -0.007(3) 0.019(3) 0.005(3)
C64B 0.063(6) 0.052(5) 0.058(7) -0.005(5) 0.004(5) 0.000(4)
C65 0.0287(13) 0.0443(17) 0.0447(16) -0.0002(13) 0.0175(12) -0.0060(12)
C66 0.0388(15) 0.0563(19) 0.0449(17) -0.0024(14) 0.0180(13) -0.0068(13)
C67 0.0431(16) 0.0488(19) 0.0532(18) 0.0022(15) 0.0119(13) -0.0013(13)
C68 0.073(2) 0.071(2) 0.055(2) -0.0150(18) 0.0174(16) -0.0117(17)
C69 0.0281(13) 0.0614(19) 0.0375(15) 0.0025(14) 0.0176(11) 0.0003(13)
C70 0.0385(14) 0.0571(19) 0.0390(16) 0.0031(14) 0.0172(12) -0.0031(13)
C71 0.0382(15) 0.070(2) 0.0528(18) 0.0217(16) 0.0121(13) 0.0078(14)
C72 0.070(2) 0.079(2) 0.067(2) -0.0003(19) 0.0201(17) 0.0129(18)
C73 0.0304(13) 0.0452(17) 0.0359(15) 0.0001(13) 0.0187(11) -0.0067(12)
C74 0.0318(13) 0.0544(18) 0.0432(16) 0.0049(14) 0.0172(12) -0.0032(13)
C75 0.0367(14) 0.0484(18) 0.0484(17) 0.0019(14) 0.0181(12) -0.0039(13)
C76 0.0474(16) 0.062(2) 0.0536(18) 0.0057(16) 0.0176(14) 0.0017(15)
C80 0.0228(12) 0.0374(16) 0.0329(15) -0.0016(13) 0.0051(11) 0.0018(11)
C81 0.0616(18) 0.055(2) 0.0391(17) 0.0132(15) 0.0222(14) 0.0143(15)
C82 0.076(2) 0.050(2) 0.059(2) 0.0158(16) 0.0315(17) 0.0185(16)
C83 0.0629(19) 0.0420(19) 0.059(2) -0.0014(16) 0.0134(16) 0.0183(15)
C84 0.0600(18) 0.069(2) 0.0348(17) -0.0025(16) 0.0136(14) 0.0254(16)
C85 0.0463(15) 0.0444(18) 0.0302(15) 0.0065(13) 0.0169(12) 0.0151(13)
C86 0.0311(14) 0.0441(19) 0.0387(17) -0.0050(14) 0.0052(13) 0.0030(13)
C91 0.154(4) 0.051(3) 0.247(5) -0.013(3) 0.147(4) -0.005(3)
C92 0.059(2) 0.066(3) 0.114(3) 0.015(2) 0.016(2) -0.0049(19)
O93 0.0729(15) 0.0481(15) 0.128(2) -0.0192(14) 0.0454(14) -0.0062(13)
C94 0.068(2) 0.065(3) 0.140(4) 0.012(2) 0.006(2) 0.019(2)
C95 0.084(3) 0.056(2) 0.126(3) -0.022(2) 0.033(2) -0.002(2)
O100 0.0320(11) 0.0391(12) 0.0411(11) -0.0071(9) 0.0169(9) 0.0005(9)
O101 0.145(6) 0.156(6) 0.209(7) 0.022(5) 0.025(5) 0.030(5)

loop_
_atom_type_symbol
_atom_type_description
_atom_type_scat_dispersion_real
_atom_type_scat_dispersion_imag
_atom_type_scat_source
C C 0.0033 0.0016 'International Tables Vol C Tables 4.2.6.8 and 6.1.1.4'
H H 0.0000 0.0000 'International Tables Vol C Tables 4.2.6.8 and 6.1.1.4'
N N 0.0061 0.0033 'International Tables Vol C Tables 4.2.6.8 and 6.1.1.4'
O O 0.0106 0.0060 'International Tables Vol C Tables 4.2.6.8 and 6.1.1.4'

loop_
_geom_angle_atom_site_label_1
_geom_angle_atom_site_label_2
_geom_angle_atom_site_label_3
_geom_angle
_geom_angle_site_symmetry_1
_geom_angle_site_symmetry_3
C1 N1 C57 121.90(17) . 3_676
C1 N1 C3 112.56(18) . .
C57 N1 C3 125.47(17) 3_676 .
C1 N2 C4 112.99(17) . .
C1 N2 C27 121.68(17) . .
C4 N2 C27 125.32(16) . .
C2 N3 C3 111.77(18) . .
C2 N3 C13 119.44(19) . .
C3 N3 C13 123.57(18) . .
C2 N4 C4 111.82(18) . .
C2 N4 C20 121.56(19) . .
C4 N4 C20 123.95(18) . .
C5 N5 C27 122.35(17) . .
C5 N5 C7 112.61(17) . .
C27 N5 C7 124.69(17) . .
C5 N6 C42 121.19(17) . .
C5 N6 C8 112.14(17) . .
C42 N6 C8 122.52(17) . .
C6 N7 C28 122.42(17) . .
C6 N7 C7 111.58(17) . .
C28 N7 C7 123.66(17) . .
C6 N8 C8 112.16(17) . .
C6 N8 C35 120.86(18) . .
C8 N8 C35 122.86(17) . .
C9 N9 C11 112.13(17) . .
C9 N9 C42 121.82(17) . .
C11 N9 C42 123.36(17) . .
C9 N10 C57 121.75(18) . .
C9 N10 C12 112.48(17) . .
C57 N10 C12 124.33(17) . .
C10 N11 C11 111.88(18) . .
C10 N11 C43 122.31(18) . .
C11 N11 C43 123.92(17) . .
C10 N12 C12 111.08(17) . .
C10 N12 C50 118.52(17) . .
C12 N12 C50 122.40(18) . .
C69 N60 C65 111.46(18) . .
C69 N60 C73 105.98(16) . .
C65 N60 C73 110.88(17) . .
C69 N60 C61 111.49(17) . .
C65 N60 C61 106.19(16) . .
C73 N60 C61 110.93(18) . .
O1 C1 N2 125.8(2) . .
O1 C1 N1 125.6(2) . .
N2 C1 N1 108.54(18) . .
O2 C2 N4 125.9(2) . .
O2 C2 N3 125.0(2) . .
N4 C2 N3 109.1(2) . .
N3 C3 N1 114.98(17) . .
N3 C3 C4 103.45(17) . .
N1 C3 C4 102.57(16) . .
N4 C4 N2 115.00(17) . .
N4 C4 C3 103.26(16) . .
N2 C4 C3 103.15(16) . .
O3 C5 N5 125.9(2) . .
O3 C5 N6 126.10(19) . .
N5 C5 N6 108.01(18) . .
O4 C6 N8 125.9(2) . .
O4 C6 N7 125.2(2) . .
N8 C6 N7 108.84(18) . .
N5 C7 N7 114.82(17) . .
N5 C7 C8 103.42(16) . .
N7 C7 C8 103.13(16) . .
N8 C8 N6 113.44(17) . .
N8 C8 C7 103.66(15) . .
N6 C8 C7 102.96(16) . .
O5 C9 N10 126.0(2) . .
O5 C9 N9 125.9(2) . .
N10 C9 N9 108.13(18) . .
O6 C10 N11 125.6(2) . .
O6 C10 N12 125.4(2) . .
N11 C10 N12 109.05(19) . .
N9 C11 N11 114.70(17) . .
N9 C11 C12 104.06(16) . .
N11 C11 C12 103.23(16) . .
N10 C12 N12 114.94(16) . .
N10 C12 C11 102.52(16) . .
N12 C12 C11 104.02(16) . .
N3 C13 C14 115.44(18) . .
C19 C14 C15 118.1(2) . .
C19 C14 C13 118.6(2) . .
C15 C14 C13 123.3(2) . .
C16 C15 C14 120.5(2) . .
C17 C16 C15 120.7(2) . .
C16 C17 C18 119.2(2) . .
C19 C18 C17 120.1(2) . .
C18 C19 C14 121.3(2) . .
N4 C20 C21 114.43(18) . .
C22 C21 C26 118.2(2) . .
C22 C21 C20 121.1(2) . .
C26 C21 C20 120.7(2) . .
C21 C22 C23 121.0(2) . .
C24 C23 C22 120.0(3) . .
C25 C24 C23 119.7(3) . .
C24 C25 C26 120.0(3) . .
C25 C26 C21 121.0(2) . .
N5 C27 N2 114.29(17) . .
N7 C28 C29 113.76(18) . .
C30 C29 C34 118.4(2) . .
C30 C29 C28 121.7(2) . .
C34 C29 C28 119.9(2) . .
C29 C30 C31 120.6(2) . .
C32 C31 C30 120.8(3) . .
C33 C32 C31 119.1(3) . .
C32 C33 C34 120.5(3) . .
C33 C34 C29 120.6(2) . .
N8 C35 C36 114.7(2) . .
C41 C36 C37 118.2(3) . .
C41 C36 C35 123.5(2) . .
C37 C36 C35 118.3(3) . .
C38 C37 C36 120.4(3) . .
C39 C38 C37 121.1(3) . .
C38 C39 C40 119.3(3) . .
C39 C40 C41 119.8(3) . .
C36 C41 C40 121.1(3) . .
N6 C42 N9 113.93(17) . .
N11 C43 C44 113.71(18) . .
C49 C44 C45 118.3(2) . .
C49 C44 C43 120.5(2) . .
C45 C44 C43 121.2(2) . .
C44 C45 C46 120.5(2) . .
C47 C46 C45 120.8(2) . .
C46 C47 C48 119.0(2) . .
C47 C48 C49 120.1(2) . .
C44 C49 C48 121.2(2) . .
N12 C50 C51 115.33(18) . .
C56 C51 C52 118.1(2) . .
C56 C51 C50 122.8(2) . .
C52 C51 C50 119.1(2) . .
C53 C52 C51 120.6(2) . .
C54 C53 C52 120.5(2) . .
C55 C54 C53 119.5(2) . .
C54 C55 C56 120.0(2) . .
C51 C56 C55 121.3(2) . .
N10 C57 N1 114.93(16) . 3_676
C62A C61 N60 115.47(19) . .
C63A C62A C61 122.0(3) . .
C62A C63A C64A 115.1(9) . .
N60 C65 C66 114.91(18) . .
C67 C66 C65 111.0(2) . .
C66 C67 C68 113.3(2) . .
N60 C69 C70 116.35(18) . .
C69 C70 C71 108.75(19) . .
C72 C71 C70 113.7(2) . .
N60 C73 C74 116.99(17) . .
C75 C74 C73 110.63(19) . .
C74 C75 C76 113.1(2) . .
C85 C80 C81 117.9(2) . .
C85 C80 C86 121.4(2) . .
C81 C80 C86 120.7(2) . .
C82 C81 C80 121.9(2) . .
C83 C82 C81 118.9(3) . .
C84 C83 C82 119.9(3) . .
C83 C84 C85 120.7(3) . .
C80 C85 C84 120.8(2) . .
O81 C86 O82 124.2(2) . .
O81 C86 C80 116.4(2) . .
O82 C86 C80 119.3(2) . .
O93 C92 C91 117.7(3) . .
C94 O93 C92 121.4(3) . .
O93 C94 C95 117.0(3) . .

loop_
_geom_bond_atom_site_label_1
_geom_bond_atom_site_label_2
_geom_bond_distance
_geom_bond_site_symmetry_2
O1 C1 1.226(2) .
O2 C2 1.222(2) .
O3 C5 1.227(2) .
O4 C6 1.223(2) .
O5 C9 1.225(2) .
O6 C10 1.224(2) .
O81 C86 1.245(3) .
O82 C86 1.258(3) .
N1 C1 1.362(3) .
N1 C57 1.448(3) 3_676
N1 C3 1.458(2) .
N2 C1 1.360(3) .
N2 C4 1.443(2) .
N2 C27 1.449(2) .
N3 C2 1.372(3) .
N3 C3 1.442(2) .
N3 C13 1.458(3) .
N4 C2 1.366(3) .
N4 C4 1.444(2) .
N4 C20 1.450(3) .
N5 C5 1.366(2) .
N5 C27 1.443(2) .
N5 C7 1.449(2) .
N6 C5 1.368(2) .
N6 C42 1.448(2) .
N6 C8 1.458(2) .
N7 C6 1.367(3) .
N7 C28 1.450(2) .
N7 C7 1.453(2) .
N8 C6 1.359(3) .
N8 C8 1.442(2) .
N8 C35 1.454(3) .
N9 C9 1.368(3) .
N9 C11 1.441(2) .
N9 C42 1.448(2) .
N10 C9 1.368(2) .
N10 C57 1.441(2) .
N10 C12 1.452(2) .
N11 C10 1.368(3) .
N11 C11 1.447(2) .
N11 C43 1.449(3) .
N12 C10 1.375(3) .
N12 C12 1.452(2) .
N12 C50 1.457(2) .
N60 C69 1.506(3) .
N60 C65 1.513(3) .
N60 C73 1.517(3) .
N60 C61 1.527(3) .
C3 C4 1.563(3) .
C7 C8 1.546(3) .
C11 C12 1.548(3) .
C13 C14 1.508(3) .
C14 C19 1.382(3) .
C14 C15 1.392(3) .
C15 C16 1.379(3) .
C16 C17 1.377(3) .
C17 C18 1.381(3) .
C18 C19 1.377(3) .
C20 C21 1.515(3) .
C21 C22 1.380(3) .
C21 C26 1.387(3) .
C22 C23 1.384(3) .
C23 C24 1.381(3) .
C24 C25 1.371(4) .
C25 C26 1.384(3) .
C28 C29 1.512(3) .
C29 C30 1.375(3) .
C29 C34 1.387(3) .
C30 C31 1.382(3) .
C31 C32 1.372(3) .
C32 C33 1.372(4) .
C33 C34 1.381(3) .
C35 C36 1.501(3) .
C36 C41 1.368(3) .
C36 C37 1.385(3) .
C37 C38 1.380(4) .
C38 C39 1.363(4) .
C39 C40 1.368(4) .
C40 C41 1.397(3) .
C43 C44 1.512(3) .
C44 C49 1.378(3) .
C44 C45 1.380(3) .
C45 C46 1.384(3) .
C46 C47 1.373(3) .
C47 C48 1.376(3) .
C48 C49 1.383(3) .
C50 C51 1.507(3) .
C51 C56 1.375(3) .
C51 C52 1.384(3) .
C52 C53 1.378(3) .
C53 C54 1.378(3) .
C54 C55 1.363(3) .
C55 C56 1.386(3) .
C57 N1 1.448(3) 3_676
C61 C62A 1.518(3) .
C62A C63A 1.368(6) .
C63A C64A 1.534(11) .
C63B C64B 1.517(9) .
C65 C66 1.523(3) .
C66 C67 1.512(3) .
C67 C68 1.514(3) .
C69 C70 1.523(3) .
C70 C71 1.533(3) .
C71 C72 1.534(3) .
C73 C74 1.525(3) .
C74 C75 1.513(3) .
C75 C76 1.516(3) .
C80 C85 1.372(3) .
C80 C81 1.387(3) .
C80 C86 1.504(3) .
C81 C82 1.377(3) .
C82 C83 1.377(4) .
C83 C84 1.369(3) .
C84 C85 1.375(3) .
C91 C92 1.392(4) .
C92 O93 1.372(3) .
O93 C94 1.346(3) .
C94 C95 1.424(4) .
